data_4088589
loop_
_publ_author_name
'Winkler, Andrea'
'Brandhorst, Kai'
'Freytag, Matthias'
'Jones, Peter G.'
'Tamm, Matthias'

_publ_section_title
;
 Palladium(II) Complexes with Anionic N-Heterocyclic Carbene--Borate
 Ligands as Catalysts for the Amination of Aryl Halides
;
_journal_issue 8
_journal_name_full Organometallics
_journal_page_first 1160
_journal_paper_doi 10.1021/acs.organomet.6b00217
_journal_volume 35
_journal_year 2016
_chemical_formula_sum 'C64 H72 B Cl F15 Li N2 O4 Pd'
_chemical_formula_weight 1377.84
_space_group_IT_number 14
_space_group_name_Hall '-P 2ybc'
_space_group_name_H-M_alt 'P 1 21/c 1'
_symmetry_cell_setting monoclinic
_symmetry_space_group_name_H-M 'P 1 21/c 1'
_atom_sites_solution_hydrogens geom
_atom_sites_solution_primary direct
_atom_sites_solution_secondary difmap
_audit_creation_method SHELXL-97
_cell_angle_alpha 90.00
_cell_angle_beta 118.227(2)
_cell_angle_gamma 90.00
_cell_formula_units_Z 4
_cell_length_a 21.2862(2)
_cell_length_b 15.72587(10)
_cell_length_c 21.2951(2)
_cell_measurement_reflns_used 82497
_cell_measurement_temperature 100(2)
_cell_measurement_theta_max 75.6050
_cell_measurement_theta_min 3.6460
_cell_volume 6280.70(15)
_computing_cell_refinement
; 
CrysAlisPro, Agilent Technologies, 
Version 1.171.36.28 (release 01-02-2013 CrysAlis171 .NET) 
(compiled Feb  1 2013,16:14:44) 
;
_computing_data_collection
; 
CrysAlisPro, Agilent Technologies, 
Version 1.171.36.28 (release 01-02-2013 CrysAlis171 .NET) 
(compiled Feb  1 2013,16:14:44) 
;
_computing_data_reduction
; 
CrysAlisPro, Agilent Technologies, 
Version 1.171.36.28 (release 01-02-2013 CrysAlis171 .NET) 
(compiled Feb  1 2013,16:14:44) 
;
_computing_molecular_graphics 'Bruker XP'
_computing_publication_material SHELXL-97
_computing_structure_refinement 'SHELXL-97 (Sheldrick, 1997)'
_computing_structure_solution 'SHELXS-97 (Sheldrick, 1990)'
_diffrn_ambient_temperature 100(2)
_diffrn_detector_area_resol_mean 10.3543
_diffrn_measured_fraction_theta_full 0.999
_diffrn_measured_fraction_theta_max 0.997
_diffrn_measurement_device_type 'Oxford Diffraction Xcalibur, Atlas, Nova'
_diffrn_measurement_method '\w scans'
_diffrn_radiation_monochromator mirror
_diffrn_radiation_source 'Nova (Cu) X-ray Source'
_diffrn_radiation_type 'Cu K\a'
_diffrn_radiation_wavelength 1.54184
_diffrn_reflns_av_R_equivalents 0.0400
_diffrn_reflns_av_sigmaI/netI 0.0163
_diffrn_reflns_limit_h_max 26
_diffrn_reflns_limit_h_min -26
_diffrn_reflns_limit_k_max 19
_diffrn_reflns_limit_k_min -17
_diffrn_reflns_limit_l_max 26
_diffrn_reflns_limit_l_min -26
_diffrn_reflns_number 126766
_diffrn_reflns_theta_full 75.00
_diffrn_reflns_theta_max 75.66
_diffrn_reflns_theta_min 3.67
_exptl_absorpt_coefficient_mu 3.587
_exptl_absorpt_correction_T_max 1.00000
_exptl_absorpt_correction_T_min 0.75674
_exptl_absorpt_correction_type multi-scan
_exptl_absorpt_process_details
; 
CrysAlisPro, Agilent Technologies, 
Version 1.171.36.28 (release 01-02-2013 CrysAlis171 .NET) 
(compiled Feb  1 2013,16:14:44) 
;
_exptl_crystal_colour colourless
_exptl_crystal_density_diffrn 1.457
_exptl_crystal_density_method 'not measured'
_exptl_crystal_description 'cut needle'
_exptl_crystal_F_000 2832
_exptl_crystal_size_max 0.20
_exptl_crystal_size_mid 0.08
_exptl_crystal_size_min 0.05
_refine_diff_density_max 0.873
_refine_diff_density_min -0.783
_refine_diff_density_rms 0.058
_refine_ls_extinction_method none
_refine_ls_goodness_of_fit_ref 1.048
_refine_ls_hydrogen_treatment constr
_refine_ls_matrix_type full
_refine_ls_number_parameters 840
_refine_ls_number_reflns 13010
_refine_ls_number_restraints 82
_refine_ls_restrained_S_all 1.061
_refine_ls_R_factor_all 0.0333
_refine_ls_R_factor_gt 0.0320
_refine_ls_shift/su_max 0.004
_refine_ls_shift/su_mean 0.000
_refine_ls_structure_factor_coef Fsqd
_refine_ls_weighting_details 'calc w=1/[\s^2^(Fo^2^)+(0.0464P)^2^+4.7237P] where P=(Fo^2^+2Fc^2^)/3'
_refine_ls_weighting_scheme calc
_refine_ls_wR_factor_gt 0.0838
_refine_ls_wR_factor_ref 0.0849
_reflns_number_gt 12422
_reflns_number_total 13010
_reflns_threshold_expression >2sigma(I)
_cod_data_source_file om6b00217_si_002.cif
_cod_data_source_block andre44
_cod_original_cell_volume 6280.70(9)
_cod_original_sg_symbol_H-M 'P 21/c'
_cod_database_code 4088589

loop_
_symmetry_equiv_pos_as_xyz
'x, y, z'
'-x, y+1/2, -z+1/2'
'-x, -y, -z'
'x, -y-1/2, z-1/2'

loop_
_atom_site_label
_atom_site_type_symbol
_atom_site_fract_x
_atom_site_fract_y
_atom_site_fract_z
_atom_site_U_iso_or_equiv
_atom_site_adp_type
_atom_site_occupancy
_atom_site_symmetry_multiplicity
_atom_site_calc_flag
_atom_site_refinement_flags
_atom_site_disorder_assembly
_atom_site_disorder_group
Pd Pd 0.777080(7) 0.381975(8) 0.700850(7) 0.02085(5) Uani 1 1 d . . .
Cl Cl 0.73351(2) 0.33638(3) 0.77994(2) 0.02629(9) Uani 1 1 d . A .
F1 F 0.63265(5) 0.72403(7) 0.63262(6) 0.0274(2) Uani 1 1 d . . .
F2 F 0.57793(6) 0.80943(9) 0.51125(7) 0.0387(3) Uani 1 1 d . . .
F3 F 0.65022(7) 0.94208(8) 0.49282(6) 0.0369(3) Uani 1 1 d . . .
F4 F 0.78134(6) 0.98442(7) 0.60122(6) 0.0306(2) Uani 1 1 d . . .
F5 F 0.83933(6) 0.89831(7) 0.72029(6) 0.0260(2) Uani 1 1 d . . .
F6 F 0.91049(5) 0.74896(7) 0.76758(6) 0.0252(2) Uani 1 1 d . . .
F7 F 1.03266(6) 0.80617(9) 0.87067(6) 0.0351(3) Uani 1 1 d . . .
F8 F 1.03747(7) 0.88701(9) 0.98610(7) 0.0411(3) Uani 1 1 d . . .
F9 F 0.91545(7) 0.90244(9) 0.99716(6) 0.0387(3) Uani 1 1 d . . .
F10 F 0.79468(6) 0.83999(8) 0.90018(6) 0.0316(3) Uani 1 1 d . . .
F11 F 0.69235(6) 0.60931(7) 0.80161(7) 0.0308(2) Uani 1 1 d . . .
F12 F 0.58707(8) 0.63348(9) 0.83066(9) 0.0484(4) Uani 1 1 d . . .
F13 F 0.53215(8) 0.79207(10) 0.82472(9) 0.0535(4) Uani 1 1 d . . .
F14 F 0.58868(7) 0.92707(9) 0.78912(8) 0.0438(3) Uani 1 1 d . . .
F15 F 0.69890(6) 0.90618(7) 0.76377(6) 0.0297(2) Uani 1 1 d . . .
B1 B 0.76889(10) 0.74821(13) 0.75974(10) 0.0195(4) Uani 1 1 d . . .
N1 N 0.76504(7) 0.57847(9) 0.71091(7) 0.0179(3) Uani 1 1 d . . .
N2 N 0.84179(7) 0.52313(9) 0.81040(7) 0.0187(3) Uani 1 1 d . . .
C1 C 0.79573(9) 0.50286(11) 0.74193(9) 0.0189(3) Uani 1 1 d . A .
C2 C 0.79170(9) 0.64776(11) 0.76000(9) 0.0188(3) Uani 1 1 d . A .
C3 C 0.84046(9) 0.60973(11) 0.82101(9) 0.0196(3) Uani 1 1 d . A .
H3 H 0.8694 0.6384 0.8645 0.024 Uiso 1 1 calc R . .
C4 C 0.71651(9) 0.58173(11) 0.63503(9) 0.0200(3) Uani 1 1 d . A .
C5 C 0.73930(10) 0.62216(11) 0.59015(10) 0.0216(3) Uani 1 1 d . . .
C6 C 0.69230(10) 0.62384(13) 0.51722(10) 0.0270(4) Uani 1 1 d . A .
H6 H 0.7059 0.6520 0.4861 0.032 Uiso 1 1 calc R . .
C7 C 0.62592(11) 0.58502(15) 0.48930(10) 0.0326(4) Uani 1 1 d . . .
H7 H 0.5946 0.5863 0.4394 0.039 Uiso 1 1 calc R A .
C8 C 0.60561(10) 0.54460(14) 0.53424(10) 0.0292(4) Uani 1 1 d . A .
H8 H 0.5603 0.5177 0.5145 0.035 Uiso 1 1 calc R . .
C9 C 0.64951(9) 0.54191(12) 0.60789(10) 0.0232(4) Uani 1 1 d . . .
C10 C 0.81268(9) 0.66315(12) 0.61925(9) 0.0221(3) Uani 1 1 d . A .
H10 H 0.8223 0.6932 0.6643 0.027 Uiso 1 1 calc R . .
C11 C 0.87172(10) 0.59696(13) 0.63841(11) 0.0288(4) Uani 1 1 d . . .
H11A H 0.8696 0.5554 0.6717 0.043 Uiso 1 1 calc R A .
H11B H 0.9182 0.6253 0.6608 0.043 Uiso 1 1 calc R . .
H11C H 0.8651 0.5677 0.5950 0.043 Uiso 1 1 calc R . .
C12 C 0.81803(10) 0.72943(12) 0.56934(10) 0.0264(4) Uani 1 1 d . . .
H12A H 0.8159 0.7009 0.5275 0.040 Uiso 1 1 calc R A .
H12B H 0.8633 0.7602 0.5945 0.040 Uiso 1 1 calc R . .
H12C H 0.7783 0.7696 0.5541 0.040 Uiso 1 1 calc R . .
C13 C 0.62032(9) 0.49964(12) 0.65325(10) 0.0249(4) Uani 1 1 d . A .
H13 H 0.6600 0.4947 0.7032 0.030 Uiso 1 1 calc R . .
C14 C 0.59137(10) 0.40995(13) 0.62629(11) 0.0304(4) Uani 1 1 d . . .
H14A H 0.5779 0.3827 0.6596 0.046 Uiso 1 1 calc R A .
H14B H 0.6283 0.3760 0.6230 0.046 Uiso 1 1 calc R . .
H14C H 0.5495 0.4140 0.5791 0.046 Uiso 1 1 calc R . .
C15 C 0.56103(10) 0.55383(14) 0.65443(11) 0.0305(4) Uani 1 1 d . . .
H15A H 0.5789 0.6115 0.6705 0.046 Uiso 1 1 calc R A .
H15B H 0.5459 0.5283 0.6871 0.046 Uiso 1 1 calc R . .
H15C H 0.5203 0.5563 0.6064 0.046 Uiso 1 1 calc R . .
C16 C 0.88764(9) 0.46566(11) 0.86654(9) 0.0207(3) Uani 1 1 d . A .
C17 C 0.94953(9) 0.43521(11) 0.86647(9) 0.0216(3) Uani 1 1 d . . .
C18 C 0.99451(10) 0.38310(12) 0.92295(10) 0.0263(4) Uani 1 1 d . A .
H18 H 1.0364 0.3606 0.9240 0.032 Uiso 1 1 calc R . .
C19 C 0.97892(11) 0.36369(13) 0.97753(10) 0.0295(4) Uani 1 1 d . . .
H19 H 1.0105 0.3288 1.0160 0.035 Uiso 1 1 calc R A .
C20 C 0.91753(11) 0.39478(13) 0.97635(10) 0.0285(4) Uani 1 1 d . A .
H20 H 0.9074 0.3805 1.0140 0.034 Uiso 1 1 calc R . .
C21 C 0.87014(10) 0.44676(12) 0.92082(9) 0.0237(4) Uani 1 1 d . . .
C22 C 0.96896(9) 0.46062(12) 0.80887(9) 0.0235(4) Uani 1 1 d . A .
H22 H 0.9234 0.4712 0.7642 0.028 Uiso 1 1 calc R . .
C23 C 1.00952(13) 0.39155(14) 0.79252(13) 0.0366(5) Uani 1 1 d . . .
H23A H 1.0570 0.3846 0.8334 0.055 Uiso 1 1 calc R A .
H23B H 1.0142 0.4080 0.7505 0.055 Uiso 1 1 calc R . .
H23C H 0.9834 0.3377 0.7831 0.055 Uiso 1 1 calc R . .
C24 C 1.01135(12) 0.54348(14) 0.82857(11) 0.0327(4) Uani 1 1 d . . .
H24A H 0.9837 0.5881 0.8363 0.049 Uiso 1 1 calc R A .
H24B H 1.0211 0.5604 0.7897 0.049 Uiso 1 1 calc R . .
H24C H 1.0565 0.5351 0.8723 0.049 Uiso 1 1 calc R . .
C25 C 0.80303(10) 0.48043(13) 0.92065(10) 0.0279(4) Uani 1 1 d . A .
H25 H 0.7683 0.4957 0.8704 0.033 Uiso 1 1 calc R . .
C26 C 0.76711(12) 0.41484(16) 0.94635(12) 0.0376(5) Uani 1 1 d . . .
H26A H 0.7609 0.3614 0.9204 0.056 Uiso 1 1 calc R A .
H26B H 0.7204 0.4363 0.9376 0.056 Uiso 1 1 calc R . .
H26C H 0.7970 0.4049 0.9975 0.056 Uiso 1 1 calc R . .
C27 C 0.81766(11) 0.56113(14) 0.96612(11) 0.0321(4) Uani 1 1 d . . .
H27A H 0.8502 0.5476 1.0161 0.048 Uiso 1 1 calc R A .
H27B H 0.7727 0.5829 0.9619 0.048 Uiso 1 1 calc R . .
H27C H 0.8394 0.6044 0.9494 0.048 Uiso 1 1 calc R . .
C28 C 0.74118(9) 0.80194(11) 0.68371(9) 0.0202(3) Uani 1 1 d . . .
C29 C 0.67374(9) 0.78578(12) 0.62686(10) 0.0227(3) Uani 1 1 d . . .
C30 C 0.64293(10) 0.82998(13) 0.56306(10) 0.0272(4) Uani 1 1 d . . .
C31 C 0.67925(11) 0.89731(13) 0.55369(10) 0.0272(4) Uani 1 1 d . . .
C32 C 0.74544(10) 0.91770(12) 0.60822(10) 0.0238(4) Uani 1 1 d . . .
C33 C 0.77459(10) 0.87048(11) 0.67071(10) 0.0213(3) Uani 1 1 d . . .
C34 C 0.84316(9) 0.79109(11) 0.82537(9) 0.0205(3) Uani 1 1 d . . .
C35 C 0.90819(9) 0.78541(11) 0.82386(9) 0.0216(3) Uani 1 1 d . . .
C36 C 0.97252(10) 0.81561(13) 0.87604(10) 0.0254(4) Uani 1 1 d . . .
C37 C 0.97550(10) 0.85605(13) 0.93494(10) 0.0283(4) Uani 1 1 d . . .
C38 C 0.91398(11) 0.86354(13) 0.94016(10) 0.0278(4) Uani 1 1 d . . .
C39 C 0.85052(10) 0.83068(12) 0.88692(10) 0.0239(4) Uani 1 1 d . . .
C40 C 0.70195(9) 0.75635(12) 0.77937(9) 0.0229(3) Uani 1 1 d . . .
C41 C 0.67058(10) 0.69051(13) 0.79801(10) 0.0263(4) Uani 1 1 d . . .
C42 C 0.61467(11) 0.70130(15) 0.81383(12) 0.0343(5) Uani 1 1 d . . .
C43 C 0.58685(11) 0.78049(16) 0.81066(12) 0.0367(5) Uani 1 1 d . . .
C44 C 0.61552(11) 0.84850(14) 0.79229(12) 0.0322(4) Uani 1 1 d . . .
C45 C 0.67131(10) 0.83520(13) 0.77772(10) 0.0257(4) Uani 1 1 d . . .
C46 C 0.8033(6) 0.3920(5) 0.6183(6) 0.037(3) Uani 0.634(7) 1 d PDU A 1
H46A H 0.7632 0.4027 0.5702 0.045 Uiso 0.634(7) 1 calc PR A 1
H46B H 0.8464 0.4257 0.6287 0.045 Uiso 0.634(7) 1 calc PR A 1
C47 C 0.81486(19) 0.3051(2) 0.64152(18) 0.0342(10) Uani 0.634(7) 1 d PD A 1
H47 H 0.8600 0.2790 0.6571 0.041 Uiso 0.634(7) 1 calc PR A 1
C48 C 0.7582(5) 0.2603(4) 0.6407(4) 0.0318(16) Uani 0.634(7) 1 d PDU A 1
H48A H 0.7700 0.2071 0.6689 0.038 Uiso 0.634(7) 1 calc PR A 1
H48B H 0.7141 0.2565 0.5944 0.038 Uiso 0.634(7) 1 calc PR A 1
C46' C 0.8071(9) 0.3970(8) 0.6186(12) 0.030(4) Uiso 0.366(7) 1 d PDU A 2
H46C H 0.7917 0.4502 0.5905 0.036 Uiso 0.366(7) 1 calc PR A 2
H46D H 0.8562 0.3793 0.6305 0.036 Uiso 0.366(7) 1 calc PR A 2
C47' C 0.7554(3) 0.3311(4) 0.5987(3) 0.0292(15) Uiso 0.366(7) 1 d PD A 2
H47' H 0.7123 0.3327 0.5548 0.035 Uiso 0.366(7) 1 calc PR A 2
C48' C 0.7712(9) 0.2635(10) 0.6474(8) 0.036(4) Uiso 0.366(7) 1 d PDU A 2
H48C H 0.8168 0.2333 0.6618 0.043 Uiso 0.366(7) 1 calc PR A 2
H48D H 0.7312 0.2252 0.6394 0.043 Uiso 0.366(7) 1 calc PR A 2
Li Li 0.7289(2) 0.1919(2) 0.7751(2) 0.0394(9) Uani 1 1 d . . .
O1 O 0.82434(8) 0.15187(10) 0.79973(9) 0.0405(4) Uani 1 1 d . A .
C49 C 0.88589(10) 0.20579(14) 0.83731(12) 0.0337(4) Uani 1 1 d . . .
H49A H 0.8953 0.2150 0.8870 0.040 Uiso 1 1 calc R A .
H49B H 0.8782 0.2617 0.8134 0.040 Uiso 1 1 calc R . .
C50 C 0.94763(11) 0.15968(14) 0.83608(12) 0.0346(4) Uani 1 1 d . A .
H50A H 0.9932 0.1729 0.8789 0.042 Uiso 1 1 calc R . .
H50B H 0.9517 0.1742 0.7929 0.042 Uiso 1 1 calc R . .
C51 C 0.92701(12) 0.06694(14) 0.83534(12) 0.0360(5) Uani 1 1 d . . .
H51A H 0.9507 0.0300 0.8152 0.043 Uiso 1 1 calc R A .
H51B H 0.9391 0.0468 0.8838 0.043 Uiso 1 1 calc R . .
C52 C 0.84693(13) 0.06951(15) 0.78744(14) 0.0434(6) Uani 1 1 d . A .
H52A H 0.8353 0.0632 0.7368 0.052 Uiso 1 1 calc R . .
H52B H 0.8232 0.0233 0.8000 0.052 Uiso 1 1 calc R . .
O2 O 0.65526(8) 0.14072(11) 0.68990(10) 0.0444(4) Uani 1 1 d . A .
C53 C 0.65676(11) 0.06843(13) 0.64882(12) 0.0338(4) Uani 1 1 d . . .
H53A H 0.6881 0.0234 0.6807 0.041 Uiso 1 1 calc R A .
H53B H 0.6750 0.0854 0.6157 0.041 Uiso 1 1 calc R . .
C54 C 0.58082(13) 0.03655(18) 0.60769(16) 0.0478(6) Uani 1 1 d . A .
H54A H 0.5785 -0.0256 0.6136 0.057 Uiso 1 1 calc R . .
H54B H 0.5607 0.0496 0.5563 0.057 Uiso 1 1 calc R . .
C55 C 0.54112(11) 0.08401(16) 0.64000(13) 0.0374(5) Uani 1 1 d . . .
H55A H 0.4908 0.0941 0.6043 0.045 Uiso 1 1 calc R A .
H55B H 0.5426 0.0527 0.6810 0.045 Uiso 1 1 calc R . .
C56 C 0.58196(12) 0.16591(16) 0.66325(15) 0.0444(6) Uani 1 1 d . A .
H56A H 0.5671 0.2056 0.6226 0.053 Uiso 1 1 calc R . .
H56B H 0.5747 0.1936 0.7011 0.053 Uiso 1 1 calc R . .
O3 O 0.71069(11) 0.16375(13) 0.85715(11) 0.0352(5) Uani 0.764(4) 1 d PDU A 3
C57 C 0.77119(17) 0.1720(2) 0.92692(16) 0.0406(7) Uani 0.764(4) 1 d PD A 3
H57A H 0.7569 0.1965 0.9611 0.049 Uiso 0.764(4) 1 calc PR A 3
H57B H 0.8084 0.2085 0.9255 0.049 Uiso 0.764(4) 1 calc PR A 3
C58 C 0.79731(17) 0.0824(2) 0.94682(16) 0.0416(8) Uani 0.764(4) 1 d PD A 3
H58A H 0.8265 0.0759 0.9991 0.050 Uiso 0.764(4) 1 calc PR A 3
H58B H 0.8255 0.0639 0.9233 0.050 Uiso 0.764(4) 1 calc PR A 3
C59 C 0.7268(3) 0.0326(2) 0.9186(2) 0.0421(10) Uani 0.764(4) 1 d PDU A 3
H59A H 0.7321 -0.0259 0.9044 0.050 Uiso 0.764(4) 1 calc PR A 3
H59B H 0.7102 0.0295 0.9548 0.050 Uiso 0.764(4) 1 calc PR A 3
C60 C 0.67613(17) 0.0841(2) 0.85490(19) 0.0453(8) Uani 0.764(4) 1 d PD A 3
H60A H 0.6649 0.0532 0.8103 0.054 Uiso 0.764(4) 1 calc PR A 3
H60B H 0.6311 0.0943 0.8567 0.054 Uiso 0.764(4) 1 calc PR A 3
O3' O 0.7210(4) 0.1261(6) 0.8351(5) 0.048(2) Uiso 0.236(4) 1 d PDU A 4
C57' C 0.6652(6) 0.1445(8) 0.8523(6) 0.047(3) Uiso 0.236(4) 1 d PD A 4
H57C H 0.6196 0.1201 0.8158 0.057 Uiso 0.236(4) 1 calc PR A 4
H57D H 0.6593 0.2068 0.8540 0.057 Uiso 0.236(4) 1 calc PR A 4
C58' C 0.6853(8) 0.1064(10) 0.9224(8) 0.079(5) Uiso 0.236(4) 1 d PD A 4
H58C H 0.6443 0.0768 0.9224 0.094 Uiso 0.236(4) 1 calc PR A 4
H58D H 0.7031 0.1503 0.9603 0.094 Uiso 0.236(4) 1 calc PR A 4
C59' C 0.7456(8) 0.0422(11) 0.9333(9) 0.048(5) Uiso 0.236(4) 1 d PDU A 4
H59C H 0.7819 0.0392 0.9842 0.058 Uiso 0.236(4) 1 calc PR A 4
H59D H 0.7257 -0.0154 0.9171 0.058 Uiso 0.236(4) 1 calc PR A 4
C60' C 0.7767(6) 0.0754(9) 0.8901(7) 0.064(4) Uiso 0.236(4) 1 d PD A 4
H60C H 0.8190 0.1109 0.9194 0.077 Uiso 0.236(4) 1 calc PR A 4
H60D H 0.7912 0.0284 0.8688 0.077 Uiso 0.236(4) 1 calc PR A 4
O99 O 0.59757(14) 0.21264(17) 0.50484(15) 0.0484(7) Uiso 0.708(5) 1 d PDU B 5
C96 C 0.5528(2) 0.2757(3) 0.4550(2) 0.0447(9) Uiso 0.708(5) 1 d PDU B 5
H96A H 0.5798 0.3290 0.4611 0.054 Uiso 0.708(5) 1 calc PR B 5
H96B H 0.5113 0.2881 0.4626 0.054 Uiso 0.708(5) 1 calc PR B 5
C97 C 0.5281(2) 0.2399(3) 0.3810(2) 0.0586(11) Uiso 0.708(5) 1 d PD B 5
H97A H 0.5278 0.2846 0.3481 0.070 Uiso 0.708(5) 1 calc PR B 5
H97B H 0.4796 0.2157 0.3617 0.070 Uiso 0.708(5) 1 calc PR B 5
C98 C 0.5821(4) 0.1708(5) 0.3906(3) 0.0840(17) Uiso 0.708(5) 1 d PDU B 5
H98A H 0.5581 0.1159 0.3709 0.101 Uiso 0.708(5) 1 calc PR B 5
H98B H 0.6109 0.1868 0.3671 0.101 Uiso 0.708(5) 1 calc PR B 5
C99 C 0.6283(2) 0.1654(3) 0.4711(2) 0.0529(10) Uiso 0.708(5) 1 d PD B 5
H99A H 0.6329 0.1053 0.4865 0.063 Uiso 0.708(5) 1 calc PR B 5
H99B H 0.6765 0.1876 0.4846 0.063 Uiso 0.708(5) 1 calc PR B 5
O99' O 0.5664(13) 0.2390(13) 0.4696(12) 0.214(9) Uiso 0.292(5) 1 d PDU B 6
C96' C 0.6046(10) 0.2760(11) 0.4338(9) 0.111(6) Uiso 0.292(5) 1 d PD B 6
H96C H 0.6567 0.2681 0.4631 0.134 Uiso 0.292(5) 1 calc PR B 6
H96D H 0.5943 0.3376 0.4253 0.134 Uiso 0.292(5) 1 calc PR B 6
C97' C 0.5779(14) 0.2299(13) 0.3658(10) 0.156(9) Uiso 0.292(5) 1 d PD B 6
H97C H 0.6151 0.2238 0.3506 0.187 Uiso 0.292(5) 1 calc PR B 6
H97D H 0.5352 0.2575 0.3274 0.187 Uiso 0.292(5) 1 calc PR B 6
C98' C 0.5595(8) 0.1434(8) 0.3881(7) 0.071(3) Uiso 0.292(5) 1 d PDU B 6
H98C H 0.5122 0.1242 0.3507 0.085 Uiso 0.292(5) 1 calc PR B 6
H98D H 0.5951 0.1004 0.3919 0.085 Uiso 0.292(5) 1 calc PR B 6
C99' C 0.5586(14) 0.1484(13) 0.4520(10) 0.144(8) Uiso 0.292(5) 1 d PD B 6
H99C H 0.5984 0.1155 0.4892 0.173 Uiso 0.292(5) 1 calc PR B 6
H99D H 0.5131 0.1263 0.4474 0.173 Uiso 0.292(5) 1 calc PR B 6

loop_
_atom_site_aniso_label
_atom_site_aniso_U_11
_atom_site_aniso_U_22
_atom_site_aniso_U_33
_atom_site_aniso_U_23
_atom_site_aniso_U_13
_atom_site_aniso_U_12
Pd 0.02182(7) 0.02107(8) 0.02049(7) -0.00238(4) 0.01069(6) -0.00162(4)
Cl 0.0301(2) 0.0250(2) 0.0277(2) 0.00231(16) 0.01695(18) 0.00061(16)
F1 0.0209(5) 0.0271(6) 0.0304(6) 0.0037(4) 0.0091(4) -0.0034(4)
F2 0.0278(6) 0.0423(7) 0.0299(6) 0.0080(5) 0.0003(5) -0.0018(5)
F3 0.0408(7) 0.0378(7) 0.0262(6) 0.0129(5) 0.0110(5) 0.0040(5)
F4 0.0390(6) 0.0253(6) 0.0318(6) 0.0051(5) 0.0204(5) -0.0035(5)
F5 0.0264(5) 0.0249(5) 0.0244(5) 0.0002(4) 0.0102(4) -0.0061(4)
F6 0.0240(5) 0.0304(6) 0.0253(5) -0.0055(4) 0.0150(4) -0.0041(4)
F7 0.0218(5) 0.0511(8) 0.0330(6) -0.0032(5) 0.0135(5) -0.0069(5)
F8 0.0306(6) 0.0575(9) 0.0259(6) -0.0104(5) 0.0057(5) -0.0145(6)
F9 0.0412(7) 0.0502(8) 0.0220(6) -0.0122(5) 0.0128(5) -0.0022(6)
F10 0.0279(6) 0.0464(7) 0.0238(5) -0.0051(5) 0.0148(5) 0.0031(5)
F11 0.0327(6) 0.0264(6) 0.0413(7) 0.0032(5) 0.0240(5) -0.0022(4)
F12 0.0524(8) 0.0467(8) 0.0701(10) -0.0048(7) 0.0487(8) -0.0149(6)
F13 0.0408(7) 0.0618(9) 0.0809(11) -0.0173(8) 0.0477(8) -0.0070(7)
F14 0.0372(7) 0.0401(7) 0.0615(9) -0.0059(6) 0.0295(7) 0.0092(6)
F15 0.0339(6) 0.0242(5) 0.0370(6) 0.0018(5) 0.0217(5) 0.0034(5)
B1 0.0187(8) 0.0224(9) 0.0197(9) 0.0010(7) 0.0109(7) -0.0008(7)
N1 0.0165(6) 0.0205(7) 0.0166(7) 0.0001(5) 0.0078(5) -0.0012(5)
N2 0.0184(7) 0.0207(7) 0.0165(7) 0.0005(5) 0.0078(5) 0.0009(5)
C1 0.0182(7) 0.0222(8) 0.0183(8) 0.0010(6) 0.0102(6) -0.0002(6)
C2 0.0176(7) 0.0218(8) 0.0182(8) -0.0005(6) 0.0096(6) -0.0024(6)
C3 0.0199(8) 0.0212(8) 0.0190(8) -0.0011(6) 0.0103(7) -0.0018(6)
C4 0.0183(8) 0.0225(8) 0.0169(8) 0.0004(6) 0.0064(6) 0.0008(6)
C5 0.0212(8) 0.0233(9) 0.0205(8) -0.0005(6) 0.0102(7) -0.0004(6)
C6 0.0264(9) 0.0338(10) 0.0198(9) 0.0028(7) 0.0102(7) -0.0006(7)
C7 0.0274(10) 0.0444(12) 0.0188(9) 0.0018(8) 0.0049(8) -0.0021(9)
C8 0.0204(8) 0.0365(11) 0.0247(9) 0.0003(8) 0.0056(7) -0.0033(8)
C9 0.0194(8) 0.0256(9) 0.0234(9) -0.0002(7) 0.0091(7) -0.0014(7)
C10 0.0221(8) 0.0263(9) 0.0195(8) -0.0005(7) 0.0112(7) -0.0026(7)
C11 0.0225(9) 0.0319(10) 0.0335(10) 0.0060(8) 0.0145(8) 0.0003(8)
C12 0.0314(9) 0.0268(9) 0.0247(9) 0.0002(7) 0.0162(8) -0.0028(7)
C13 0.0188(8) 0.0283(9) 0.0258(9) 0.0020(7) 0.0092(7) -0.0028(7)
C14 0.0240(9) 0.0277(10) 0.0349(10) 0.0021(8) 0.0101(8) -0.0042(8)
C15 0.0228(9) 0.0337(10) 0.0367(11) 0.0011(8) 0.0156(8) -0.0018(8)
C16 0.0216(8) 0.0197(8) 0.0179(8) 0.0015(6) 0.0070(7) -0.0001(6)
C17 0.0208(8) 0.0219(8) 0.0190(8) -0.0012(7) 0.0068(7) -0.0007(6)
C18 0.0227(9) 0.0255(9) 0.0245(9) 0.0003(7) 0.0061(7) 0.0024(7)
C19 0.0316(10) 0.0262(9) 0.0209(9) 0.0046(7) 0.0044(8) 0.0018(8)
C20 0.0335(10) 0.0310(10) 0.0189(8) 0.0032(7) 0.0107(8) -0.0034(8)
C21 0.0251(8) 0.0253(9) 0.0195(8) -0.0005(7) 0.0096(7) -0.0033(7)
C22 0.0198(8) 0.0293(9) 0.0209(8) 0.0006(7) 0.0091(7) 0.0024(7)
C23 0.0409(12) 0.0353(11) 0.0430(12) -0.0014(9) 0.0277(10) 0.0052(9)
C24 0.0383(11) 0.0330(11) 0.0308(10) 0.0014(8) 0.0196(9) -0.0034(9)
C25 0.0269(9) 0.0384(11) 0.0212(9) 0.0001(8) 0.0137(7) -0.0022(8)
C26 0.0395(11) 0.0475(13) 0.0335(11) -0.0033(10) 0.0236(10) -0.0113(10)
C27 0.0360(10) 0.0373(11) 0.0295(10) 0.0004(8) 0.0208(9) 0.0009(9)
C28 0.0210(8) 0.0199(8) 0.0218(8) 0.0004(6) 0.0119(7) 0.0020(6)
C29 0.0223(8) 0.0213(8) 0.0260(9) 0.0016(7) 0.0125(7) 0.0000(7)
C30 0.0238(9) 0.0283(9) 0.0240(9) 0.0020(7) 0.0068(7) 0.0024(7)
C31 0.0320(10) 0.0269(9) 0.0219(9) 0.0064(7) 0.0122(8) 0.0055(8)
C32 0.0303(9) 0.0204(9) 0.0256(9) 0.0014(7) 0.0172(8) 0.0000(7)
C33 0.0221(8) 0.0213(8) 0.0217(8) -0.0015(7) 0.0113(7) -0.0004(6)
C34 0.0231(8) 0.0194(8) 0.0198(8) 0.0014(6) 0.0108(7) 0.0000(6)
C35 0.0245(8) 0.0216(8) 0.0195(8) -0.0010(7) 0.0111(7) -0.0022(7)
C36 0.0215(8) 0.0299(10) 0.0253(9) 0.0022(7) 0.0114(7) -0.0032(7)
C37 0.0265(9) 0.0312(10) 0.0209(9) -0.0011(7) 0.0061(7) -0.0070(8)
C38 0.0337(10) 0.0296(10) 0.0181(8) -0.0020(7) 0.0104(8) -0.0011(8)
C39 0.0250(9) 0.0266(9) 0.0212(8) 0.0023(7) 0.0119(7) 0.0020(7)
C40 0.0204(8) 0.0279(9) 0.0213(8) -0.0006(7) 0.0107(7) -0.0007(7)
C41 0.0250(9) 0.0290(10) 0.0279(9) -0.0009(7) 0.0150(8) -0.0017(7)
C42 0.0325(10) 0.0401(12) 0.0402(11) -0.0050(9) 0.0255(9) -0.0095(9)
C43 0.0262(10) 0.0496(13) 0.0438(12) -0.0111(10) 0.0244(9) -0.0054(9)
C44 0.0266(9) 0.0351(11) 0.0366(11) -0.0065(9) 0.0164(8) 0.0039(8)
C45 0.0237(9) 0.0294(10) 0.0264(9) -0.0006(7) 0.0138(7) -0.0009(7)
C46 0.057(4) 0.045(4) 0.028(3) -0.0129(18) 0.034(3) -0.015(2)
C47 0.043(2) 0.0350(19) 0.0354(18) -0.0147(14) 0.0273(16) -0.0029(14)
C48 0.042(4) 0.019(2) 0.033(2) -0.0159(16) 0.018(2) -0.007(2)
Li 0.0321(18) 0.0275(18) 0.051(2) 0.0043(16) 0.0132(17) -0.0016(14)
O1 0.0272(7) 0.0250(7) 0.0553(10) -0.0066(7) 0.0080(7) 0.0018(6)
C49 0.0248(9) 0.0294(10) 0.0409(11) -0.0061(9) 0.0106(8) 0.0003(8)
C50 0.0297(10) 0.0363(11) 0.0377(11) 0.0017(9) 0.0157(9) 0.0066(8)
C51 0.0399(11) 0.0325(11) 0.0339(11) 0.0011(9) 0.0161(9) 0.0119(9)
C52 0.0450(13) 0.0263(11) 0.0449(13) -0.0063(9) 0.0099(11) 0.0062(9)
O2 0.0272(8) 0.0330(8) 0.0653(11) -0.0172(8) 0.0157(7) 0.0013(6)
C53 0.0314(10) 0.0270(10) 0.0460(12) -0.0038(9) 0.0208(9) 0.0000(8)
C54 0.0361(12) 0.0482(14) 0.0628(16) -0.0219(12) 0.0263(12) -0.0109(10)
C55 0.0256(10) 0.0448(13) 0.0395(12) -0.0012(10) 0.0136(9) 0.0024(9)
C56 0.0286(11) 0.0374(12) 0.0573(15) -0.0068(11) 0.0123(10) 0.0098(9)
O3 0.0430(12) 0.0287(11) 0.0378(11) 0.0036(8) 0.0223(9) -0.0049(8)
C57 0.0489(17) 0.0407(17) 0.0393(16) -0.0064(13) 0.0267(14) -0.0125(13)
C58 0.0441(17) 0.0522(19) 0.0326(15) 0.0027(13) 0.0214(13) 0.0024(14)
C59 0.051(2) 0.0317(18) 0.041(2) 0.0020(15) 0.019(2) -0.0058(17)
C60 0.0421(17) 0.0379(18) 0.057(2) 0.0075(14) 0.0242(15) -0.0093(13)

loop_
_atom_type_symbol
_atom_type_description
_atom_type_scat_dispersion_real
_atom_type_scat_dispersion_imag
_atom_type_scat_source
C C 0.0181 0.0091 'International Tables Vol C Tables 4.2.6.8 and 6.1.1.4'
H H 0.0000 0.0000 'International Tables Vol C Tables 4.2.6.8 and 6.1.1.4'
Li Li 0.0008 0.0003 'International Tables Vol C Tables 4.2.6.8 and 6.1.1.4'
B B 0.0090 0.0039 'International Tables Vol C Tables 4.2.6.8 and 6.1.1.4'
N N 0.0311 0.0180 'International Tables Vol C Tables 4.2.6.8 and 6.1.1.4'
O O 0.0492 0.0322 'International Tables Vol C Tables 4.2.6.8 and 6.1.1.4'
F F 0.0727 0.0534 'International Tables Vol C Tables 4.2.6.8 and 6.1.1.4'
Cl Cl 0.3639 0.7018 'International Tables Vol C Tables 4.2.6.8 and 6.1.1.4'
Pd Pd 0.1215 3.9337 'International Tables Vol C Tables 4.2.6.8 and 6.1.1.4'

loop_
_geom_angle_atom_site_label_1
_geom_angle_atom_site_label_2
_geom_angle_atom_site_label_3
_geom_angle
C1 Pd C46 102.4(2)
C1 Pd C46' 100.0(4)
C46 Pd C46' 2.6(7)
C1 Pd C47' 132.90(15)
C46 Pd C47' 36.1(3)
C46' Pd C47' 38.7(4)
C1 Pd C48' 167.8(4)
C46 Pd C48' 66.0(5)
C46' Pd C48' 68.2(5)
C47' Pd C48' 38.2(4)
C1 Pd C47 135.84(10)
C46 Pd C47 39.4(3)
C46' Pd C47 41.0(4)
C47' Pd C47 33.11(18)
C48' Pd C47 32.1(4)
C1 Pd C48 170.30(18)
C46 Pd C48 68.2(3)
C46' Pd C48 70.6(4)
C47' Pd C48 37.5(2)
C48' Pd C48 6.2(7)
C47 Pd C48 36.9(2)
C1 Pd Cl 92.23(5)
C46 Pd Cl 165.0(2)
C46' Pd Cl 167.5(4)
C47' Pd Cl 129.25(15)
C48' Pd Cl 99.7(4)
C47 Pd Cl 128.44(10)
C48 Pd Cl 97.06(19)
Li Cl Pd 106.91(11)
C2 B1 C28 117.14(14)
C2 B1 C40 110.91(14)
C28 B1 C40 104.64(14)
C2 B1 C34 102.81(13)
C28 B1 C34 111.48(14)
C40 B1 C34 109.90(14)
C1 N1 C2 112.10(14)
C1 N1 C4 119.67(14)
C2 N1 C4 128.00(14)
C1 N2 C3 110.31(14)
C1 N2 C16 127.14(15)
C3 N2 C16 122.55(14)
N2 C1 N1 104.62(15)
N2 C1 Pd 124.92(12)
N1 C1 Pd 130.40(12)
C3 C2 N1 102.90(15)
C3 C2 B1 120.96(15)
N1 C2 B1 135.44(15)
C2 C3 N2 110.04(15)
C9 C4 C5 121.90(16)
C9 C4 N1 119.45(15)
C5 C4 N1 118.60(15)
C6 C5 C4 117.88(17)
C6 C5 C10 120.15(16)
C4 C5 C10 121.97(16)
C7 C6 C5 121.16(18)
C8 C7 C6 119.70(18)
C7 C8 C9 122.08(18)
C8 C9 C4 117.25(17)
C8 C9 C13 117.88(16)
C4 C9 C13 124.80(16)
C5 C10 C12 113.83(15)
C5 C10 C11 112.02(15)
C12 C10 C11 109.06(15)
C9 C13 C15 110.68(16)
C9 C13 C14 111.99(16)
C15 C13 C14 109.18(15)
C17 C16 C21 122.94(16)
C17 C16 N2 118.63(15)
C21 C16 N2 118.33(16)
C18 C17 C16 117.51(17)
C18 C17 C22 120.79(16)
C16 C17 C22 121.66(16)
C19 C18 C17 120.90(18)
C20 C19 C18 120.38(18)
C19 C20 C21 121.26(18)
C20 C21 C16 117.00(17)
C20 C21 C25 120.41(17)
C16 C21 C25 122.59(16)
C17 C22 C24 110.69(15)
C17 C22 C23 113.31(16)
C24 C22 C23 110.20(16)
C21 C25 C26 113.06(18)
C21 C25 C27 112.06(16)
C26 C25 C27 108.53(16)
C33 C28 C29 112.46(16)
C33 C28 B1 127.39(16)
C29 C28 B1 119.77(15)
F1 C29 C30 115.06(16)
F1 C29 C28 119.79(16)
C30 C29 C28 125.13(17)
F2 C30 C31 119.82(17)
F2 C30 C29 120.86(18)
C31 C30 C29 119.31(17)
F3 C31 C32 120.90(18)
F3 C31 C30 120.59(18)
C32 C31 C30 118.51(17)
F4 C32 C31 119.79(16)
F4 C32 C33 120.20(17)
C31 C32 C33 120.01(17)
F5 C33 C32 113.82(16)
F5 C33 C28 121.61(16)
C32 C33 C28 124.55(17)
C39 C34 C35 112.17(16)
C39 C34 B1 127.31(15)
C35 C34 B1 120.44(15)
F6 C35 C36 115.03(16)
F6 C35 C34 119.85(15)
C36 C35 C34 125.11(17)
F7 C36 C35 121.07(17)
F7 C36 C37 119.40(17)
C35 C36 C37 119.53(17)
F8 C37 C38 120.83(18)
F8 C37 C36 120.62(18)
C38 C37 C36 118.55(17)
F9 C38 C37 119.77(18)
F9 C38 C39 120.25(18)
C37 C38 C39 119.98(18)
F10 C39 C38 113.62(16)
F10 C39 C34 121.76(16)
C38 C39 C34 124.62(17)
C41 C40 C45 112.84(16)
C41 C40 B1 126.72(17)
C45 C40 B1 120.45(16)
F11 C41 C40 121.59(16)
F11 C41 C42 114.32(17)
C40 C41 C42 124.08(19)
F12 C42 C43 120.12(18)
F12 C42 C41 119.9(2)
C43 C42 C41 119.94(19)
F13 C43 C42 120.9(2)
F13 C43 C44 120.3(2)
C42 C43 C44 118.82(18)
F14 C44 C43 119.43(18)
F14 C44 C45 121.2(2)
C43 C44 C45 119.4(2)
F15 C45 C44 115.61(18)
F15 C45 C40 119.42(16)
C44 C45 C40 124.91(19)
C47 C46 Pd 73.0(4)
C48 C47 C46 118.2(6)
C48 C47 Pd 74.4(4)
C46 C47 Pd 67.5(4)
C47 C48 Pd 68.7(3)
C47' C46' Pd 71.0(8)
C48' C47' C46' 116.6(11)
C48' C47' Pd 71.0(8)
C46' C47' Pd 70.3(9)
C47' C48' Pd 70.8(7)
O3' Li O2 97.3(4)
O3' Li O1 93.5(3)
O2 Li O1 113.6(2)
O3' Li O3 24.7(3)
O2 Li O3 108.8(2)
O1 Li O3 107.5(2)
O3' Li Cl 125.9(4)
O2 Li Cl 117.32(19)
O1 Li Cl 107.06(17)
O3 Li Cl 101.65(19)
O3' Li C57' 28.3(4)
O2 Li C57' 92.3(3)
O1 Li C57' 120.7(3)
O3 Li C57' 17.3(2)
Cl Li C57' 105.8(3)
C49 O1 C52 109.50(16)
C49 O1 Li 121.16(17)
C52 O1 Li 129.32(18)
O1 C49 C50 106.08(17)
C49 C50 C51 102.18(17)
C52 C51 C50 102.03(17)
O1 C52 C51 105.41(18)
C56 O2 C53 107.93(17)
C56 O2 Li 120.25(19)
C53 O2 Li 131.19(18)
O2 C53 C54 106.72(17)
C53 C54 C55 104.27(19)
C56 C55 C54 102.24(19)
O2 C56 C55 104.15(18)
C57 O3 C60 107.8(2)
C57 O3 Li 115.5(2)
C60 O3 Li 117.9(2)
O3 C57 C58 103.8(2)
C57 C58 C59 101.8(3)
C60 C59 C58 103.2(3)
O3 C60 C59 107.5(3)
C57' O3' C60' 111.4(8)
C57' O3' Li 117.1(7)
C60' O3' Li 127.2(7)
O3' C57' C58' 107.4(9)
O3' C57' Li 34.6(4)
C58' C57' Li 138.2(8)
C57' C58' C59' 103.8(10)
C60' C59' C58' 105.0(10)
O3' C60' C59' 105.4(9)
C99 O99 C96 107.2(3)
O99 C96 C97 107.2(3)
C96 C97 C98 104.9(4)
C99 C98 C97 103.6(4)
O99 C99 C98 109.9(4)
C99' O99' C96' 106.0(15)
O99' C96' C97' 105.3(13)
C96' C97' C98' 99.6(11)
C99' C98' C97' 112.1(11)
C98' C99' O99' 104.9(13)

loop_
_geom_bond_atom_site_label_1
_geom_bond_atom_site_label_2
_geom_bond_distance
Pd C1 2.0513(18)
Pd C46 2.087(10)
Pd C46' 2.14(2)
Pd C47' 2.153(6)
Pd C48' 2.156(19)
Pd C47 2.159(3)
Pd C48 2.232(7)
Pd Cl 2.3851(4)
Cl Li 2.275(4)
F1 C29 1.351(2)
F2 C30 1.339(2)
F3 C31 1.342(2)
F4 C32 1.347(2)
F5 C33 1.352(2)
F6 C35 1.350(2)
F7 C36 1.346(2)
F8 C37 1.343(2)
F9 C38 1.346(2)
F10 C39 1.353(2)
F11 C41 1.348(2)
F12 C42 1.345(2)
F13 C43 1.345(2)
F14 C44 1.350(3)
F15 C45 1.358(2)
B1 C2 1.652(3)
B1 C28 1.667(3)
B1 C40 1.669(2)
B1 C34 1.678(3)
N1 C1 1.367(2)
N1 C2 1.429(2)
N1 C4 1.450(2)
N2 C1 1.355(2)
N2 C3 1.383(2)
N2 C16 1.447(2)
C2 C3 1.359(2)
C4 C9 1.407(2)
C4 C5 1.411(2)
C5 C6 1.394(3)
C5 C10 1.524(2)
C6 C7 1.389(3)
C7 C8 1.378(3)
C8 C9 1.396(3)
C9 C13 1.526(2)
C10 C12 1.531(2)
C10 C11 1.531(3)
C13 C15 1.533(3)
C13 C14 1.538(3)
C16 C17 1.402(2)
C16 C21 1.404(2)
C17 C18 1.395(3)
C17 C22 1.522(2)
C18 C19 1.386(3)
C19 C20 1.384(3)
C20 C21 1.398(3)
C21 C25 1.522(3)
C22 C24 1.526(3)
C22 C23 1.527(3)
C25 C26 1.531(3)
C25 C27 1.536(3)
C28 C33 1.389(2)
C28 C29 1.395(2)
C29 C30 1.384(3)
C30 C31 1.380(3)
C31 C32 1.374(3)
C32 C33 1.388(3)
C34 C39 1.391(2)
C34 C35 1.403(2)
C35 C36 1.377(3)
C36 C37 1.381(3)
C37 C38 1.371(3)
C38 C39 1.389(3)
C40 C41 1.388(3)
C40 C45 1.394(3)
C41 C42 1.392(3)
C42 C43 1.367(3)
C43 C44 1.377(3)
C44 C45 1.378(3)
C46 C47 1.434(9)
C47 C48 1.390(8)
C46' C47' 1.423(14)
C47' C48' 1.411(13)
Li O3' 1.713(9)
Li O2 1.925(4)
Li O1 1.947(4)
Li O3 2.010(5)
Li C57' 2.684(12)
O1 C49 1.444(2)
O1 C52 1.448(3)
C49 C50 1.512(3)
C50 C51 1.521(3)
C51 C52 1.518(3)
O2 C56 1.441(3)
O2 C53 1.444(3)
C53 C54 1.514(3)
C54 C55 1.515(3)
C55 C56 1.501(3)
O3 C57 1.440(4)
O3 C60 1.442(4)
C57 C58 1.501(5)
C58 C59 1.541(6)
C59 C60 1.508(5)
O3' C57' 1.429(11)
O3' C60' 1.448(12)
C57' C58' 1.472(13)
C58' C59' 1.562(16)
C59' C60' 1.462(14)
O99 C99 1.393(5)
O99 C96 1.436(5)
C96 C97 1.514(5)
C97 C98 1.524(7)
C98 C99 1.521(7)
O99' C99' 1.463(15)
O99' C96' 1.472(14)
C96' C97' 1.472(15)
C97' C98' 1.551(16)
C98' C99' 1.373(14)

loop_
_geom_torsion_atom_site_label_1
_geom_torsion_atom_site_label_2
_geom_torsion_atom_site_label_3
_geom_torsion_atom_site_label_4
_geom_torsion
C1 Pd Cl Li -166.43(11)
C46 Pd Cl Li 27.0(13)
C46' Pd Cl Li 25(2)
C47' Pd Cl Li 37.8(2)
C48' Pd Cl Li 10.7(5)
C47 Pd Cl Li -5.07(16)
C48 Pd Cl Li 16.4(3)
C3 N2 C1 N1 -1.10(18)
C16 N2 C1 N1 179.50(15)
C3 N2 C1 Pd -178.58(12)
C16 N2 C1 Pd 2.0(2)
C2 N1 C1 N2 -0.01(18)
C4 N1 C1 N2 174.92(14)
C2 N1 C1 Pd 177.28(12)
C4 N1 C1 Pd -7.8(2)
C46 Pd C1 N2 -121.7(4)
C46' Pd C1 N2 -120.5(5)
C47' Pd C1 N2 -143.9(2)
C48' Pd C1 N2 -105(2)
C47 Pd C1 N2 -97.1(2)
C48 Pd C1 N2 -134.9(16)
Cl Pd C1 N2 61.86(14)
C46 Pd C1 N1 61.5(4)
C46' Pd C1 N1 62.7(5)
C47' Pd C1 N1 39.3(3)
C48' Pd C1 N1 79(2)
C47 Pd C1 N1 86.1(2)
C48 Pd C1 N1 48.3(16)
Cl Pd C1 N1 -114.94(15)
C1 N1 C2 C3 1.09(18)
C4 N1 C2 C3 -173.32(15)
C1 N1 C2 B1 -168.89(17)
C4 N1 C2 B1 16.7(3)
C28 B1 C2 C3 152.35(16)
C40 B1 C2 C3 -87.66(19)
C34 B1 C2 C3 29.8(2)
C28 B1 C2 N1 -39.1(3)
C40 B1 C2 N1 80.9(2)
C34 B1 C2 N1 -161.64(17)
N1 C2 C3 N2 -1.73(18)
B1 C2 C3 N2 170.08(14)
C1 N2 C3 C2 1.9(2)
C16 N2 C3 C2 -178.68(15)
C1 N1 C4 C9 68.9(2)
C2 N1 C4 C9 -117.03(19)
C1 N1 C4 C5 -108.61(19)
C2 N1 C4 C5 65.4(2)
C9 C4 C5 C6 1.8(3)
N1 C4 C5 C6 179.24(16)
C9 C4 C5 C10 -178.24(17)
N1 C4 C5 C10 -0.8(3)
C4 C5 C6 C7 -1.7(3)
C10 C5 C6 C7 178.32(19)
C5 C6 C7 C8 0.5(3)
C6 C7 C8 C9 0.7(3)
C7 C8 C9 C4 -0.6(3)
C7 C8 C9 C13 176.8(2)
C5 C4 C9 C8 -0.6(3)
N1 C4 C9 C8 -178.09(17)
C5 C4 C9 C13 -177.83(17)
N1 C4 C9 C13 4.7(3)
C6 C5 C10 C12 20.8(2)
C4 C5 C10 C12 -159.18(17)
C6 C5 C10 C11 -103.5(2)
C4 C5 C10 C11 76.5(2)
C8 C9 C13 C15 -70.0(2)
C4 C9 C13 C15 107.2(2)
C8 C9 C13 C14 52.1(2)
C4 C9 C13 C14 -130.76(19)
C1 N2 C16 C17 76.0(2)
C3 N2 C16 C17 -103.3(2)
C1 N2 C16 C21 -107.5(2)
C3 N2 C16 C21 73.2(2)
C21 C16 C17 C18 0.8(3)
N2 C16 C17 C18 177.08(16)
C21 C16 C17 C22 -176.73(17)
N2 C16 C17 C22 -0.4(3)
C16 C17 C18 C19 -1.1(3)
C22 C17 C18 C19 176.41(18)
C17 C18 C19 C20 1.0(3)
C18 C19 C20 C21 -0.5(3)
C19 C20 C21 C16 0.1(3)
C19 C20 C21 C25 -179.87(18)
C17 C16 C21 C20 -0.3(3)
N2 C16 C21 C20 -176.59(16)
C17 C16 C21 C25 179.70(17)
N2 C16 C21 C25 3.4(3)
C18 C17 C22 C24 -90.6(2)
C16 C17 C22 C24 86.9(2)
C18 C17 C22 C23 33.8(2)
C16 C17 C22 C23 -148.75(18)
C20 C21 C25 C26 -39.5(3)
C16 C21 C25 C26 140.47(19)
C20 C21 C25 C27 83.5(2)
C16 C21 C25 C27 -96.5(2)
C2 B1 C28 C33 -114.05(19)
C40 B1 C28 C33 122.68(18)
C34 B1 C28 C33 3.9(2)
C2 B1 C28 C29 73.6(2)
C40 B1 C28 C29 -49.6(2)
C34 B1 C28 C29 -168.35(15)
C33 C28 C29 F1 -176.43(15)
B1 C28 C29 F1 -3.0(2)
C33 C28 C29 C30 2.0(3)
B1 C28 C29 C30 175.39(17)
F1 C29 C30 F2 -2.0(3)
C28 C29 C30 F2 179.53(17)
F1 C29 C30 C31 176.51(17)
C28 C29 C30 C31 -2.0(3)
F2 C30 C31 F3 -0.5(3)
C29 C30 C31 F3 -179.00(17)
F2 C30 C31 C32 179.05(18)
C29 C30 C31 C32 0.6(3)
F3 C31 C32 F4 1.2(3)
C30 C31 C32 F4 -178.37(17)
F3 C31 C32 C33 -179.88(17)
C30 C31 C32 C33 0.6(3)
F4 C32 C33 F5 0.0(2)
C31 C32 C33 F5 -178.93(16)
F4 C32 C33 C28 178.49(16)
C31 C32 C33 C28 -0.4(3)
C29 C28 C33 F5 177.59(15)
B1 C28 C33 F5 4.8(3)
C29 C28 C33 C32 -0.8(3)
B1 C28 C33 C32 -173.54(17)
C2 B1 C34 C39 -120.06(19)
C28 B1 C34 C39 113.63(19)
C40 B1 C34 C39 -1.9(2)
C2 B1 C34 C35 56.43(19)
C28 B1 C34 C35 -69.9(2)
C40 B1 C34 C35 174.56(16)
C39 C34 C35 F6 -179.72(15)
B1 C34 C35 F6 3.3(2)
C39 C34 C35 C36 -0.6(3)
B1 C34 C35 C36 -177.58(17)
F6 C35 C36 F7 -1.9(3)
C34 C35 C36 F7 178.94(17)
F6 C35 C36 C37 178.28(17)
C34 C35 C36 C37 -0.9(3)
F7 C36 C37 F8 1.0(3)
C35 C36 C37 F8 -179.15(18)
F7 C36 C37 C38 -178.71(18)
C35 C36 C37 C38 1.1(3)
F8 C37 C38 F9 0.1(3)
C36 C37 C38 F9 179.78(18)
F8 C37 C38 C39 -179.62(18)
C36 C37 C38 C39 0.1(3)
F9 C38 C39 F10 -1.8(3)
C37 C38 C39 F10 177.85(18)
F9 C38 C39 C34 178.56(18)
C37 C38 C39 C34 -1.8(3)
C35 C34 C39 F10 -177.66(16)
B1 C34 C39 F10 -0.9(3)
C35 C34 C39 C38 1.9(3)
B1 C34 C39 C38 178.65(18)
C2 B1 C40 C41 3.7(2)
C28 B1 C40 C41 130.88(19)
C34 B1 C40 C41 -109.3(2)
C2 B1 C40 C45 -175.97(16)
C28 B1 C40 C45 -48.8(2)
C34 B1 C40 C45 71.0(2)
C45 C40 C41 F11 179.16(17)
B1 C40 C41 F11 -0.5(3)
C45 C40 C41 C42 -0.3(3)
B1 C40 C41 C42 -179.97(19)
F11 C41 C42 F12 -0.2(3)
C40 C41 C42 F12 179.29(19)
F11 C41 C42 C43 -178.71(19)
C40 C41 C42 C43 0.8(3)
F12 C42 C43 F13 0.5(3)
C41 C42 C43 F13 179.0(2)
F12 C42 C43 C44 -179.1(2)
C41 C42 C43 C44 -0.6(3)
F13 C43 C44 F14 0.6(3)
C42 C43 C44 F14 -179.8(2)
F13 C43 C44 C45 -179.7(2)
C42 C43 C44 C45 -0.1(3)
F14 C44 C45 F15 3.1(3)
C43 C44 C45 F15 -176.63(18)
F14 C44 C45 C40 -179.66(18)
C43 C44 C45 C40 0.6(3)
C41 C40 C45 F15 176.73(16)
B1 C40 C45 F15 -3.6(3)
C41 C40 C45 C44 -0.4(3)
B1 C40 C45 C44 179.31(18)
C1 Pd C46 C47 152.8(4)
C46' Pd C46 C47 127(17)
C47' Pd C46 C47 -55.2(4)
C48' Pd C46 C47 -23.3(6)
C48 Pd C46 C47 -29.5(4)
Cl Pd C46 C47 -40.9(16)
Pd C46 C47 C48 56.5(6)
C1 Pd C47 C48 -170.1(4)
C46 Pd C47 C48 -130.3(7)
C46' Pd C47 C48 -133.4(8)
C47' Pd C47 C48 -68.0(5)
C48' Pd C47 C48 6.9(11)
Cl Pd C47 C48 37.2(4)
C1 Pd C47 C46 -39.8(6)
C46' Pd C47 C46 -3.1(12)
C47' Pd C47 C46 62.3(6)
C48' Pd C47 C46 137.2(10)
C48 Pd C47 C46 130.3(7)
Cl Pd C47 C46 167.5(5)
C46 C47 C48 Pd -53.1(6)
C1 Pd C48 C47 45.3(18)
C46 Pd C48 C47 31.4(5)
C46' Pd C48 C47 30.4(6)
C47' Pd C48 C47 56.2(4)
C48' Pd C48 C47 -36(5)
Cl Pd C48 C47 -151.5(3)
C1 Pd C46' C47' -152.3(5)
C46 Pd C46' C47' 2(17)
C48' Pd C46' C47' 31.3(7)
C47 Pd C46' C47' 52.7(5)
C48 Pd C46' C47' 25.2(5)
Cl Pd C46' C47' 17(3)
Pd C46' C47' C48' -55.5(11)
C1 Pd C47' C48' 167.5(8)
C46 Pd C47' C48' 128.6(10)
C46' Pd C47' C48' 128.8(11)
C47 Pd C47' C48' 55.9(8)
C48 Pd C47' C48' -10.0(11)
Cl Pd C47' C48' -46.6(8)
C1 Pd C47' C46' 38.7(8)
C46 Pd C47' C46' -0.2(12)
C48' Pd C47' C46' -128.8(11)
C47 Pd C47' C46' -72.9(8)
C48 Pd C47' C46' -138.8(9)
Cl Pd C47' C46' -175.4(7)
C46' C47' C48' Pd 55.2(12)
C1 Pd C48' C47' -48(3)
C46 Pd C48' C47' -30.3(6)
C46' Pd C48' C47' -31.6(7)
C47 Pd C48' C47' -58.5(6)
C48 Pd C48' C47' 80(5)
Cl Pd C48' C47' 145.2(6)
Pd Cl Li O3' 164.2(4)
Pd Cl Li O2 -72.3(2)
Pd Cl Li O1 56.7(2)
Pd Cl Li O3 169.24(12)
Pd Cl Li C57' -173.4(3)
O3' Li O1 C49 -110.1(4)
O2 Li O1 C49 150.4(2)
O3 Li O1 C49 -89.3(2)
Cl Li O1 C49 19.3(3)
C57' Li O1 C49 -101.6(4)
O3' Li O1 C52 68.2(4)
O2 Li O1 C52 -31.3(4)
O3 Li O1 C52 89.0(3)
Cl Li O1 C52 -162.4(2)
C57' Li O1 C52 76.6(4)
C52 O1 C49 C50 10.6(3)
Li O1 C49 C50 -170.8(2)
O1 C49 C50 C51 -30.5(2)
C49 C50 C51 C52 37.9(2)
C49 O1 C52 C51 13.9(3)
Li O1 C52 C51 -164.5(2)
C50 C51 C52 O1 -32.4(2)
O3' Li O2 C56 85.1(4)
O1 Li O2 C56 -177.9(2)
O3 Li O2 C56 62.5(3)
Cl Li O2 C56 -52.0(3)
C57' Li O2 C56 57.1(3)
O3' Li O2 C53 -84.6(4)
O1 Li O2 C53 12.4(4)
O3 Li O2 C53 -107.2(3)
Cl Li O2 C53 138.3(2)
C57' Li O2 C53 -112.6(3)
C56 O2 C53 C54 -13.4(3)
Li O2 C53 C54 157.3(2)
O2 C53 C54 C55 -11.1(3)
C53 C54 C55 C56 30.0(3)
C53 O2 C56 C55 32.8(3)
Li O2 C56 C55 -139.1(2)
C54 C55 C56 O2 -38.5(3)
O3' Li O3 C57 94.8(7)
O2 Li O3 C57 160.2(2)
O1 Li O3 C57 36.9(3)
Cl Li O3 C57 -75.4(2)
C57' Li O3 C57 178.7(9)
O3' Li O3 C60 -34.7(7)
O2 Li O3 C60 30.7(3)
O1 Li O3 C60 -92.6(3)
Cl Li O3 C60 155.1(2)
C57' Li O3 C60 49.2(9)
C60 O3 C57 C58 34.3(3)
Li O3 C57 C58 -100.0(2)
O3 C57 C58 C59 -40.0(3)
C57 C58 C59 C60 31.0(4)
C57 O3 C60 C59 -13.9(4)
Li O3 C60 C59 119.1(3)
C58 C59 C60 O3 -11.4(4)
O2 Li O3' C57' -81.1(8)
O1 Li O3' C57' 164.6(8)
O3 Li O3' C57' 38.7(7)
Cl Li O3' C57' 50.5(9)
O2 Li O3' C60' 124.3(10)
O1 Li O3' C60' 10.0(11)
O3 Li O3' C60' -115.8(14)
Cl Li O3' C60' -104.0(10)
C57' Li O3' C60' -154.5(16)
C60' O3' C57' C58' 1.4(15)
Li O3' C57' C58' -157.0(10)
C60' O3' C57' Li 158.4(13)
O2 Li C57' O3' 101.3(9)
O1 Li C57' O3' -18.0(9)
O3 Li C57' O3' -61.2(9)
Cl Li C57' O3' -139.5(8)
O3' Li C57' C58' 34.0(14)
O2 Li C57' C58' 135.3(15)
O1 Li C57' C58' 16.0(16)
O3 Li C57' C58' -27.2(11)
Cl Li C57' C58' -105.5(14)
O3' C57' C58' C59' -16.4(16)
Li C57' C58' C59' -36(2)
C57' C58' C59' C60' 25.6(17)
C57' O3' C60' C59' 15.4(15)
Li O3' C60' C59' 171.1(11)
C58' C59' C60' O3' -24.8(16)
C99 O99 C96 C97 27.9(4)
O99 C96 C97 C98 -20.9(5)
C96 C97 C98 C99 6.7(6)
C96 O99 C99 C98 -23.8(5)
C97 C98 C99 O99 10.1(6)
C99' O99' C96' C97' 36(3)
O99' C96' C97' C98' -29(2)
C96' C97' C98' C99' 14(3)
C97' C98' C99' O99' 7(3)
C96' O99' C99' C98' -26(3)
